data_7245486
loop_
_publ_author_name
'Bowman-James, Kristin'
'Pramanik, Subhamay'
'Day, Victor W.'
'Thordarson, Pall'

_publ_section_title
;
 Oligomeric phosphate clusters in macrocyclic channels
;
_journal_name_full CrystEngComm
_journal_paper_doi 10.1039/D2CE00756H
_journal_year 2022
_chemical_formula_moiety 'C36 H51 N12 O6, H O4 P, H2 O4 P, 3(H3 O4 P), 2(H2 O)'
_chemical_formula_sum 'C36 H67 N12 O28 P5'
_chemical_formula_weight 1270.86
_space_group_crystal_system triclinic
_space_group_IT_number 2
_space_group_name_Hall '-P 1'
_space_group_name_H-M_alt 'P -1'
_atom_sites_solution_hydrogens mixed
_atom_sites_solution_primary dual
_atom_sites_solution_secondary difmap
_audit_creation_method SHELXL-2018/3
_audit_update_record
;
2022-08-10 deposited with the CCDC.	2022-09-14 downloaded from the CCDC.
;
_cell_angle_alpha 70.4003(10)
_cell_angle_beta 73.1350(11)
_cell_angle_gamma 69.4031(11)
_cell_formula_units_Z 2
_cell_length_a 14.1582(2)
_cell_length_b 14.7759(3)
_cell_length_c 14.9206(3)
_cell_measurement_reflns_used 5699
_cell_measurement_temperature 200(2)
_cell_measurement_theta_max 69.59
_cell_measurement_theta_min 5.18
_cell_volume 2699.64(9)
_computing_cell_refinement 'SAINT V8.34A (Bruker AXS Inc., 2013)'
_computing_data_collection 'Bruker APEX2'
_computing_data_reduction 'SAINT V8.34A (Bruker AXS Inc., 2013)'
_computing_molecular_graphics 'Bruker SHELXTL'
_computing_publication_material 'Bruker SHELXTL'
_computing_structure_refinement 'SHELXL-2018/3 (Sheldrick, 2018)'
_computing_structure_solution 'SHELXT-2014 (Sheldrick, 2008)'
_diffrn_ambient_temperature 200(2)
_diffrn_detector_area_resol_mean 8
_diffrn_measured_fraction_theta_full 0.947
_diffrn_measured_fraction_theta_max 0.914
_diffrn_measurement_device_type 'Bruker SMART APEX CCD area detector'
_diffrn_measurement_method '\w and \f scans'
_diffrn_radiation_type CuK\a
_diffrn_radiation_wavelength 1.54178
_diffrn_reflns_av_R_equivalents 0.0489
_diffrn_reflns_av_unetI/netI 0.0523
_diffrn_reflns_Laue_measured_fraction_full 0.947
_diffrn_reflns_Laue_measured_fraction_max 0.914
_diffrn_reflns_limit_h_max 17
_diffrn_reflns_limit_h_min -14
_diffrn_reflns_limit_k_max 17
_diffrn_reflns_limit_k_min -17
_diffrn_reflns_limit_l_max 17
_diffrn_reflns_limit_l_min -17
_diffrn_reflns_number 24062
_diffrn_reflns_point_group_measured_fraction_full 0.947
_diffrn_reflns_point_group_measured_fraction_max 0.914
_diffrn_reflns_theta_full 67.679
_diffrn_reflns_theta_max 70.381
_diffrn_reflns_theta_min 5.177
_diffrn_source 'Bruker MicroStar microfocus rotating anode'
_exptl_absorpt_coefficient_mu 2.465
_exptl_absorpt_correction_T_max 0.8644
_exptl_absorpt_correction_T_min 0.7008
_exptl_absorpt_correction_type multi-scan
_exptl_absorpt_process_details 'SADABS V2016/2 (Bruker AXS Inc.)'
_exptl_crystal_colour colourless
_exptl_crystal_density_diffrn 1.563
_exptl_crystal_density_method 'not measured'
_exptl_crystal_description Plate
_exptl_crystal_F_000 1332
_exptl_crystal_size_max 0.075
_exptl_crystal_size_mid 0.060
_exptl_crystal_size_min 0.030
_refine_diff_density_max 0.397
_refine_diff_density_min -0.399
_refine_diff_density_rms 0.061
_refine_ls_extinction_method none
_refine_ls_goodness_of_fit_ref 1.037
_refine_ls_hydrogen_treatment mixed
_refine_ls_matrix_type full
_refine_ls_number_parameters 735
_refine_ls_number_reflns 9422
_refine_ls_number_restraints 19
_refine_ls_restrained_S_all 1.037
_refine_ls_R_factor_all 0.0654
_refine_ls_R_factor_gt 0.0430
_refine_ls_shift/su_max 0.000
_refine_ls_shift/su_mean 0.000
_refine_ls_structure_factor_coef Fsqd
_refine_ls_weighting_details 'w=1/[\s^2^(Fo^2^)+(0.0598P)^2^+0.6502P] where P=(Fo^2^+2Fc^2^)/3'
_refine_ls_weighting_scheme calc
_refine_ls_wR_factor_gt 0.1059
_refine_ls_wR_factor_ref 0.1181
_reflns_Friedel_coverage 0.000
_reflns_number_gt 6852
_reflns_number_total 9422
_reflns_threshold_expression 'I > 2\s(I)'
_cod_data_source_file d2ce00756h2.cif
_cod_data_source_block kbjq84h
_cod_database_code 7245486
_shelx_shelxl_version_number 2018/3
_shelx_space_group_comment
; 
The symmetry employed for this shelxl refinement is uniquely defined 
by the following loop, which should always be used as a source of 
symmetry information in preference to the above space-group names. 
They are only intended as comments. 
;
_shelx_estimated_absorpt_t_min 0.837
_shelx_estimated_absorpt_t_max 0.930

loop_
_space_group_symop_operation_xyz
'x, y, z'
'-x, -y, -z'

loop_
_atom_site_label
_atom_site_type_symbol
_atom_site_fract_x
_atom_site_fract_y
_atom_site_fract_z
_atom_site_U_iso_or_equiv
_atom_site_adp_type
_atom_site_occupancy
_atom_site_site_symmetry_order
_atom_site_calc_flag
_atom_site_refinement_flags_posn
_atom_site_refinement_flags_adp
_atom_site_refinement_flags_occupancy
_atom_site_disorder_assembly
_atom_site_disorder_group
O1 O 0.69866(16) -0.18255(16) 0.40288(17) 0.0422(5) Uani 1 1 d . . . . .
O2 O 0.25487(16) 0.22809(15) 0.36364(16) 0.0382(5) Uani 1 1 d . . . . .
O3 O 0.12690(17) 0.44724(17) 0.28081(16) 0.0410(5) Uani 1 1 d . . . . .
O4 O 0.08755(16) 0.39698(15) -0.15740(14) 0.0347(5) Uani 1 1 d . . . . .
O5 O 0.21495(15) 0.18801(14) -0.05411(15) 0.0327(4) Uani 1 1 d . . . . .
O6 O 0.58087(15) -0.14012(14) 0.22490(15) 0.0325(4) Uani 1 1 d . . . . .
N1 N 0.59725(18) -0.33170(17) 0.33259(17) 0.0307(5) Uani 1 1 d . . . . .
H1 H 0.582698 -0.257158 0.312051 0.037 Uiso 1 1 calc R U . . .
C2 C 0.5432(2) -0.3586(2) 0.4358(2) 0.0370(7) Uani 1 1 d . . . . .
H2A H 0.566741 -0.431953 0.462991 0.044 Uiso 1 1 calc R U . . .
H2B H 0.468261 -0.339483 0.438450 0.044 Uiso 1 1 calc R U . . .
C3 C 0.5640(3) -0.3059(2) 0.4972(2) 0.0399(7) Uani 1 1 d . . . . .
H3A H 0.524313 -0.322492 0.564108 0.048 Uiso 1 1 calc R U . . .
H3B H 0.638004 -0.330469 0.500264 0.048 Uiso 1 1 calc R U . . .
N4 N 0.53563(19) -0.19731(18) 0.45729(18) 0.0334(5) Uani 1 1 d . . . . .
H4 H 0.469915 -0.164790 0.460211 0.040 Uiso 1 1 calc R U . . .
C5 C 0.6045(2) -0.1446(2) 0.4164(2) 0.0312(6) Uani 1 1 d . . . . .
C6 C 0.5584(2) -0.0329(2) 0.3862(2) 0.0286(6) Uani 1 1 d . . . . .
N7 N 0.45613(17) 0.00131(17) 0.40224(16) 0.0272(5) Uani 1 1 d . . . . .
C8 C 0.6221(2) 0.0295(2) 0.3435(2) 0.0334(6) Uani 1 1 d . . . . .
H8 H 0.694828 0.002532 0.333793 0.040 Uiso 1 1 calc R U . . .
C9 C 0.5774(2) 0.1320(2) 0.3152(2) 0.0345(7) Uani 1 1 d . . . . .
H9 H 0.619066 0.176608 0.285955 0.041 Uiso 1 1 calc R U . . .
C10 C 0.4713(2) 0.1684(2) 0.3303(2) 0.0329(6) Uani 1 1 d . . . . .
H10 H 0.438510 0.238127 0.310919 0.039 Uiso 1 1 calc R U . . .
C11 C 0.4142(2) 0.1006(2) 0.3744(2) 0.0284(6) Uani 1 1 d . . . . .
C12 C 0.2986(2) 0.1376(2) 0.3933(2) 0.0305(6) Uani 1 1 d . . . . .
N13 N 0.24876(18) 0.06900(18) 0.44552(18) 0.0325(5) Uani 1 1 d . . . . .
H13 H 0.285158 0.006311 0.463855 0.039 Uiso 1 1 calc R U . . .
C14 C 0.1371(2) 0.0930(2) 0.4735(2) 0.0344(6) Uani 1 1 d . . . . .
H14A H 0.117408 0.030564 0.509499 0.041 Uiso 1 1 calc R U . . .
H14B H 0.107194 0.121985 0.414240 0.041 Uiso 1 1 calc R U . . .
C15 C 0.0916(2) 0.1673(2) 0.5369(2) 0.0309(6) Uani 1 1 d . . . . .
H15A H 0.028145 0.154092 0.581750 0.037 Uiso 1 1 calc R U . . .
H15B H 0.141494 0.157715 0.576382 0.037 Uiso 1 1 calc R U . . .
N16 N 0.06695(18) 0.27388(17) 0.47512(17) 0.0280(5) Uani 1 1 d . . . . .
H16 H 0.121048 0.278311 0.414626 0.034 Uiso 1 1 calc R U . . .
C17 C -0.0347(2) 0.3015(2) 0.4470(2) 0.0323(6) Uani 1 1 d . . . . .
H17A H -0.089974 0.312412 0.504070 0.039 Uiso 1 1 calc R U . . .
H17B H -0.038992 0.244602 0.429011 0.039 Uiso 1 1 calc R U . . .
C18 C -0.0535(2) 0.3939(2) 0.3639(2) 0.0318(6) Uani 1 1 d . . . . .
H18A H -0.126486 0.414388 0.358106 0.038 Uiso 1 1 calc R U . . .
H18B H -0.041458 0.449071 0.378552 0.038 Uiso 1 1 calc R U . . .
N19 N 0.01149(18) 0.37975(17) 0.27156(17) 0.0285(5) Uani 1 1 d . . . . .
H19 H -0.003732 0.347780 0.239841 0.034 Uiso 1 1 calc R U . . .
C20 C 0.0933(2) 0.4140(2) 0.2342(2) 0.0291(6) Uani 1 1 d . . . . .
C21 C 0.1396(2) 0.41632(19) 0.1300(2) 0.0276(6) Uani 1 1 d . . . . .
N22 N 0.08792(18) 0.39489(16) 0.08114(17) 0.0270(5) Uani 1 1 d . . . . .
C23 C 0.2285(2) 0.4466(2) 0.0871(2) 0.0333(6) Uani 1 1 d . . . . .
H23 H 0.266470 0.455637 0.124939 0.040 Uiso 1 1 calc R U . . .
C24 C 0.2602(2) 0.4634(2) -0.0130(2) 0.0360(7) Uani 1 1 d . . . . .
H24 H 0.319774 0.485493 -0.045140 0.043 Uiso 1 1 calc R U . . .
C25 C 0.2037(2) 0.4474(2) -0.0650(2) 0.0311(6) Uani 1 1 d . . . . .
H25 H 0.221358 0.462110 -0.133751 0.037 Uiso 1 1 calc R U . . .
C26 C 0.1206(2) 0.40943(19) -0.0147(2) 0.0269(6) Uani 1 1 d . . . . .
C27 C 0.0622(2) 0.38417(19) -0.0687(2) 0.0277(6) Uani 1 1 d . . . . .
N28 N -0.01490(18) 0.34633(16) -0.01419(17) 0.0276(5) Uani 1 1 d . . . . .
H28 H -0.027004 0.337293 0.049019 0.033 Uiso 1 1 calc R U . . .
C29 C -0.0800(2) 0.3193(2) -0.0547(2) 0.0311(6) Uani 1 1 d . . . . .
H29A H -0.079190 0.358947 -0.123074 0.037 Uiso 1 1 calc R U . . .
H29B H -0.151682 0.337062 -0.018515 0.037 Uiso 1 1 calc R U . . .
C30 C -0.0464(2) 0.2085(2) -0.0511(2) 0.0311(6) Uani 1 1 d . . . . .
H30A H -0.046939 0.168809 0.017252 0.037 Uiso 1 1 calc R U . . .
H30B H -0.096836 0.194385 -0.074842 0.037 Uiso 1 1 calc R U . . .
N31 N 0.05843(18) 0.17513(17) -0.11011(17) 0.0283(5) Uani 1 1 d . . . . .
H31A H 0.105685 0.200891 -0.093066 0.034 Uiso 1 1 calc R U . . .
C32 C 0.0983(2) 0.0624(2) -0.0843(2) 0.0320(6) Uani 1 1 d . . . . .
H32A H 0.067341 0.035978 -0.118158 0.038 Uiso 1 1 calc R U . . .
H32B H 0.076368 0.035765 -0.013650 0.038 Uiso 1 1 calc R U . . .
C33 C 0.2147(2) 0.0254(2) -0.1114(2) 0.0322(6) Uani 1 1 d . . . . .
H33A H 0.234118 -0.042167 -0.121730 0.039 Uiso 1 1 calc R U . . .
H33B H 0.238706 0.070556 -0.173378 0.039 Uiso 1 1 calc R U . . .
N34 N 0.26654(18) 0.02053(16) -0.03781(17) 0.0288(5) Uani 1 1 d . . . . .
H34 H 0.300125 -0.038465 -0.005849 0.035 Uiso 1 1 calc R U . . .
C35 C 0.2649(2) 0.1017(2) -0.0173(2) 0.0271(6) Uani 1 1 d . . . . .
C36 C 0.3299(2) 0.0866(2) 0.0527(2) 0.0269(6) Uani 1 1 d . . . . .
N37 N 0.38883(17) -0.00637(16) 0.08287(16) 0.0258(5) Uani 1 1 d . . . . .
C38 C 0.3308(2) 0.1686(2) 0.0777(2) 0.0317(6) Uani 1 1 d . . . . .
H38 H 0.284702 0.232718 0.057256 0.038 Uiso 1 1 calc R U . . .
C39 C 0.4001(2) 0.1551(2) 0.1329(2) 0.0343(7) Uani 1 1 d . . . . .
H39 H 0.403870 0.209781 0.150317 0.041 Uiso 1 1 calc R U . . .
C40 C 0.4644(2) 0.0593(2) 0.1625(2) 0.0302(6) Uani 1 1 d . . . . .
H40 H 0.514581 0.047587 0.198826 0.036 Uiso 1 1 calc R U . . .
C41 C 0.4541(2) -0.0187(2) 0.13805(19) 0.0268(6) Uani 1 1 d . . . . .
C42 C 0.5191(2) -0.1237(2) 0.17326(19) 0.0270(6) Uani 1 1 d . . . . .
N43 N 0.50581(17) -0.19422(16) 0.14559(17) 0.0282(5) Uani 1 1 d . . . . .
H43 H 0.454222 -0.178863 0.116518 0.034 Uiso 1 1 calc R U . . .
C44 C 0.5739(2) -0.2964(2) 0.1618(2) 0.0333(6) Uani 1 1 d . . . . .
H44A H 0.646049 -0.293552 0.142877 0.040 Uiso 1 1 calc R U . . .
H44B H 0.564575 -0.329885 0.118823 0.040 Uiso 1 1 calc R U . . .
C45 C 0.5563(2) -0.3596(2) 0.2655(2) 0.0366(7) Uani 1 1 d . . . . .
H45A H 0.481649 -0.351377 0.289497 0.044 Uiso 1 1 calc R U . . .
H45B H 0.590402 -0.431029 0.266829 0.044 Uiso 1 1 calc R U . . .
C46 C 0.7112(3) -0.3742(3) 0.3211(3) 0.0477(8) Uani 1 1 d . . . . .
H46A H 0.743173 -0.354674 0.252475 0.071 Uiso 1 1 calc R U . . .
H46B H 0.736604 -0.348371 0.359211 0.071 Uiso 1 1 calc R U . . .
H46C H 0.728558 -0.447355 0.343889 0.071 Uiso 1 1 calc R U . . .
C47 C 0.0688(3) 0.3430(2) 0.5275(2) 0.0376(7) Uani 1 1 d . . . . .
H47A H 0.136411 0.322592 0.544673 0.056 Uiso 1 1 calc R U . . .
H47B H 0.055660 0.411483 0.485581 0.056 Uiso 1 1 calc R U . . .
H47C H 0.015568 0.340330 0.586646 0.056 Uiso 1 1 calc R U . . .
C48 C 0.0610(3) 0.2170(2) -0.2163(2) 0.0381(7) Uani 1 1 d . . . . .
H48A H 0.130959 0.193242 -0.251864 0.057 Uiso 1 1 calc R U . . .
H48B H 0.013472 0.195074 -0.235010 0.057 Uiso 1 1 calc R U . . .
H48C H 0.040431 0.290331 -0.231898 0.057 Uiso 1 1 calc R U . . .
P1 P -0.21850(5) 0.29582(5) 0.25049(5) 0.02472(16) Uani 1 1 d . . . . .
O11 O -0.26976(16) 0.37494(14) 0.31316(14) 0.0338(5) Uani 1 1 d D . . . .
H11 H -0.271405 0.350138 0.373623 0.051 Uiso 1 1 d DR U . . .
O12 O -0.22169(15) 0.19234(13) 0.31778(13) 0.0291(4) Uani 1 1 d . . . . .
O13 O -0.10907(15) 0.29829(14) 0.20286(15) 0.0331(4) Uani 1 1 d . . . . .
O14 O -0.28772(16) 0.33057(15) 0.17643(15) 0.0353(5) Uani 1 1 d . . . . .
P2 P 0.25658(6) -0.19234(5) 0.44643(5) 0.02700(16) Uani 1 1 d . . . . .
O21 O 0.29982(15) -0.15006(14) 0.50481(14) 0.0309(4) Uani 1 1 d D . . . .
H21 H 0.275530 -0.168130 0.565039 0.046 Uiso 1 1 d DR U . . .
O22 O 0.33592(16) -0.18389(16) 0.34778(14) 0.0355(5) Uani 1 1 d D . . . .
H22A H 0.312506 -0.177897 0.298947 0.053 Uiso 1 1 d DR U . . .
O23 O 0.26755(15) -0.30254(14) 0.49905(13) 0.0294(4) Uani 1 1 d . . . . .
O24 O 0.14997(16) -0.13383(15) 0.43251(15) 0.0365(5) Uani 1 1 d . . . . .
P3 P 0.01999(6) 0.03644(5) 0.23737(6) 0.03433(18) Uani 1 1 d . . . . .
O31 O 0.02161(18) 0.13952(17) 0.16770(17) 0.0473(6) Uani 1 1 d D . . . .
H31 H -0.018705 0.190448 0.187435 0.071 Uiso 1 1 d DR U . . .
O32 O -0.09379(19) 0.03376(17) 0.27421(19) 0.0524(6) Uani 1 1 d D . . . .
H32 H -0.136300 0.087255 0.287162 0.079 Uiso 1 1 d DR U . . .
O33 O 0.0635(3) 0.02798(19) 0.3236(2) 0.0706(9) Uani 1 1 d D . . . .
H33 H 0.094527 -0.031331 0.350608 0.106 Uiso 1 1 d DR U . . .
O34 O 0.07640(18) -0.04440(16) 0.18672(17) 0.0447(6) Uani 1 1 d . . . . .
P4 P 0.36211(5) -0.27435(5) -0.00304(5) 0.02653(16) Uani 1 1 d . . . . .
O41 O 0.31348(17) -0.35693(16) 0.07091(15) 0.0386(5) Uani 1 1 d D . . . .
H41 H 0.328532 -0.383639 0.126636 0.058 Uiso 1 1 d DR U . . .
O42 O 0.29899(16) -0.22891(15) -0.08269(15) 0.0356(5) Uani 1 1 d D . . . .
H42 H 0.298406 -0.265633 -0.115920 0.15(3) Uiso 1 1 d DR . . . .
O43 O 0.47551(16) -0.32642(17) -0.04320(18) 0.0440(5) Uani 1 1 d D . . . .
H43A H 0.478508 -0.357560 -0.082723 0.066 Uiso 1 1 d DR U . . .
O44 O 0.36187(15) -0.19914(14) 0.04346(14) 0.0311(4) Uani 1 1 d . . . . .
P5 P 0.28142(6) -0.43548(5) 0.33473(5) 0.02782(16) Uani 1 1 d . . . . .
O51 O 0.18760(15) -0.34038(15) 0.31991(15) 0.0348(5) Uani 1 1 d D . . . .
H51 H 0.206879 -0.291729 0.278191 0.052 Uiso 1 1 d DR U . . .
O52 O 0.32950(17) -0.43791(15) 0.41603(16) 0.0397(5) Uani 1 1 d D . . . .
H52 H 0.303451 -0.388116 0.440798 0.060 Uiso 1 1 d DR U . . .
O53 O 0.23589(19) -0.52566(16) 0.37887(16) 0.0450(6) Uani 1 1 d D . . . .
H53 H 0.202192 -0.532616 0.344394 0.067 Uiso 1 1 d DR U . . .
O54 O 0.35829(17) -0.44102(15) 0.24345(15) 0.0386(5) Uani 1 1 d . . . . .
O1W O 0.5013(3) -0.6072(3) 0.1928(3) 0.0494(11) Uani 0.799(8) 1 d D . P A 1
H1W1 H 0.466112 -0.547370 0.193446 0.074 Uiso 1 1 d DR U . . .
H1W2 H 0.564195 -0.611068 0.185605 0.074 Uiso 1 1 d DR U . . .
O1WA O 0.5227(9) -0.5625(12) 0.1514(11) 0.0494(11) Uani 0.201(8) 1 d D . P A 2
O2W O 0.24415(15) -0.18337(14) 0.21530(14) 0.0324(4) Uani 1 1 d D . . . .
H2W1 H 0.190741 -0.133245 0.205548 0.049 Uiso 1 1 d DR U . . .
H2W2 H 0.280967 -0.191425 0.161210 0.049 Uiso 1 1 d DR U . . .

loop_
_atom_site_aniso_label
_atom_site_aniso_U_11
_atom_site_aniso_U_22
_atom_site_aniso_U_33
_atom_site_aniso_U_23
_atom_site_aniso_U_13
_atom_site_aniso_U_12
O1 0.0285(12) 0.0432(12) 0.0561(14) -0.0191(10) -0.0170(10) 0.0015(10)
O2 0.0331(12) 0.0270(10) 0.0438(13) -0.0050(9) -0.0026(9) -0.0035(9)
O3 0.0440(13) 0.0469(13) 0.0445(13) -0.0135(10) -0.0161(10) -0.0200(10)
O4 0.0352(12) 0.0366(11) 0.0286(11) -0.0081(8) -0.0059(8) -0.0065(9)
O5 0.0346(12) 0.0232(10) 0.0410(12) -0.0060(8) -0.0179(9) -0.0028(8)
O6 0.0318(11) 0.0291(10) 0.0394(12) -0.0086(8) -0.0158(9) -0.0050(8)
N1 0.0297(13) 0.0229(11) 0.0354(14) -0.0068(10) -0.0080(10) -0.0020(10)
C2 0.0359(17) 0.0309(15) 0.0408(18) -0.0040(13) -0.0135(13) -0.0057(13)
C3 0.0464(19) 0.0333(16) 0.0383(18) -0.0030(13) -0.0194(14) -0.0062(14)
N4 0.0317(14) 0.0294(13) 0.0376(14) -0.0076(10) -0.0126(10) -0.0030(10)
C5 0.0276(16) 0.0374(16) 0.0301(15) -0.0127(12) -0.0120(11) -0.0022(13)
C6 0.0278(15) 0.0343(15) 0.0271(15) -0.0139(12) -0.0080(11) -0.0052(12)
N7 0.0270(13) 0.0291(12) 0.0263(12) -0.0091(9) -0.0066(9) -0.0058(10)
C8 0.0244(15) 0.0477(18) 0.0323(16) -0.0149(13) -0.0060(11) -0.0105(13)
C9 0.0395(17) 0.0387(16) 0.0319(16) -0.0102(13) -0.0054(12) -0.0188(14)
C10 0.0395(17) 0.0303(15) 0.0307(16) -0.0100(12) -0.0059(12) -0.0109(13)
C11 0.0281(15) 0.0300(14) 0.0281(15) -0.0117(11) -0.0057(11) -0.0054(12)
C12 0.0320(16) 0.0283(15) 0.0308(15) -0.0101(12) -0.0072(12) -0.0047(12)
N13 0.0275(13) 0.0248(12) 0.0432(15) -0.0086(10) -0.0066(10) -0.0055(10)
C14 0.0326(16) 0.0341(16) 0.0367(17) -0.0085(12) -0.0056(12) -0.0114(13)
C15 0.0284(15) 0.0295(15) 0.0309(15) -0.0040(11) -0.0063(11) -0.0067(12)
N16 0.0276(13) 0.0283(12) 0.0288(12) -0.0080(9) -0.0043(9) -0.0092(10)
C17 0.0271(15) 0.0330(15) 0.0359(16) -0.0071(12) -0.0090(12) -0.0070(12)
C18 0.0288(16) 0.0326(15) 0.0333(16) -0.0091(12) -0.0096(11) -0.0045(12)
N19 0.0319(13) 0.0266(12) 0.0305(13) -0.0055(9) -0.0120(10) -0.0095(10)
C20 0.0315(16) 0.0219(13) 0.0350(16) -0.0043(11) -0.0144(12) -0.0053(11)
C21 0.0298(15) 0.0203(13) 0.0337(15) -0.0039(11) -0.0118(11) -0.0065(11)
N22 0.0281(13) 0.0195(11) 0.0315(13) -0.0045(9) -0.0086(9) -0.0043(9)
C23 0.0330(16) 0.0267(14) 0.0431(18) -0.0074(12) -0.0128(13) -0.0091(12)
C24 0.0260(16) 0.0267(14) 0.0502(19) -0.0081(13) -0.0019(12) -0.0078(12)
C25 0.0296(16) 0.0217(13) 0.0351(16) -0.0075(11) -0.0021(11) -0.0024(11)
C26 0.0281(15) 0.0176(12) 0.0299(15) -0.0035(10) -0.0067(11) -0.0023(10)
C27 0.0283(15) 0.0190(13) 0.0307(16) -0.0064(11) -0.0087(11) 0.0017(11)
N28 0.0290(13) 0.0261(12) 0.0272(12) -0.0056(9) -0.0053(9) -0.0084(10)
C29 0.0270(15) 0.0331(15) 0.0343(16) -0.0103(12) -0.0101(11) -0.0051(12)
C30 0.0291(16) 0.0302(15) 0.0354(16) -0.0091(12) -0.0080(12) -0.0080(12)
N31 0.0296(13) 0.0269(12) 0.0319(13) -0.0086(10) -0.0118(10) -0.0063(10)
C32 0.0365(17) 0.0241(14) 0.0391(17) -0.0070(12) -0.0155(12) -0.0075(12)
C33 0.0362(17) 0.0291(14) 0.0338(16) -0.0122(12) -0.0129(12) -0.0035(12)
N34 0.0316(13) 0.0208(11) 0.0349(13) -0.0070(9) -0.0147(10) -0.0022(9)
C35 0.0270(15) 0.0257(14) 0.0277(14) -0.0048(11) -0.0082(11) -0.0059(11)
C36 0.0278(15) 0.0247(13) 0.0273(14) -0.0054(11) -0.0078(11) -0.0056(11)
N37 0.0246(12) 0.0245(11) 0.0268(12) -0.0070(9) -0.0061(9) -0.0040(9)
C38 0.0377(17) 0.0221(13) 0.0329(16) -0.0054(11) -0.0120(12) -0.0030(12)
C39 0.0451(18) 0.0265(14) 0.0347(16) -0.0086(12) -0.0134(13) -0.0091(13)
C40 0.0337(16) 0.0302(14) 0.0278(15) -0.0059(11) -0.0114(11) -0.0075(12)
C41 0.0264(15) 0.0272(14) 0.0247(14) -0.0057(11) -0.0057(10) -0.0054(11)
C42 0.0243(14) 0.0294(14) 0.0247(14) -0.0069(11) -0.0039(10) -0.0053(11)
N43 0.0246(12) 0.0271(12) 0.0320(13) -0.0111(10) -0.0083(9) -0.0007(9)
C44 0.0336(17) 0.0272(14) 0.0386(17) -0.0153(12) -0.0118(12) 0.0022(12)
C45 0.0342(17) 0.0296(15) 0.0484(19) -0.0123(13) -0.0149(13) -0.0041(12)
C46 0.0318(19) 0.050(2) 0.066(2) -0.0272(17) -0.0131(15) -0.0030(15)
C47 0.0416(18) 0.0347(16) 0.0404(18) -0.0131(13) -0.0128(13) -0.0085(13)
C48 0.0439(19) 0.0378(17) 0.0294(16) -0.0071(13) -0.0133(13) -0.0044(14)
P1 0.0296(4) 0.0220(3) 0.0244(3) -0.0057(3) -0.0084(3) -0.0074(3)
O11 0.0467(13) 0.0246(10) 0.0303(11) -0.0086(8) -0.0139(9) -0.0038(9)
O12 0.0358(11) 0.0216(9) 0.0276(10) -0.0054(7) -0.0036(8) -0.0082(8)
O13 0.0305(11) 0.0301(10) 0.0388(12) -0.0051(8) -0.0074(8) -0.0117(9)
O14 0.0399(12) 0.0336(11) 0.0355(11) -0.0095(9) -0.0176(9) -0.0053(9)
P2 0.0314(4) 0.0264(4) 0.0233(4) -0.0056(3) -0.0052(3) -0.0092(3)
O21 0.0381(11) 0.0319(10) 0.0255(10) -0.0071(8) -0.0024(8) -0.0168(9)
O22 0.0346(12) 0.0471(12) 0.0239(10) -0.0095(9) -0.0019(8) -0.0133(9)
O23 0.0359(11) 0.0263(10) 0.0277(10) -0.0095(8) -0.0072(8) -0.0077(8)
O24 0.0317(12) 0.0359(11) 0.0350(11) -0.0036(9) -0.0067(8) -0.0065(9)
P3 0.0410(5) 0.0268(4) 0.0326(4) -0.0084(3) -0.0142(3) -0.0003(3)
O31 0.0487(15) 0.0346(12) 0.0440(13) -0.0036(10) -0.0054(10) -0.0036(10)
O32 0.0442(15) 0.0372(13) 0.0707(17) -0.0242(12) 0.0035(12) -0.0079(11)
O33 0.114(3) 0.0410(14) 0.0686(18) -0.0205(13) -0.0634(18) 0.0063(14)
O34 0.0399(13) 0.0421(12) 0.0545(14) -0.0251(11) -0.0204(10) 0.0067(10)
P4 0.0295(4) 0.0248(3) 0.0280(4) -0.0086(3) -0.0084(3) -0.0070(3)
O41 0.0493(13) 0.0385(12) 0.0358(12) -0.0013(9) -0.0158(10) -0.0234(10)
O42 0.0455(13) 0.0299(10) 0.0339(11) -0.0103(9) -0.0157(9) -0.0053(9)
O43 0.0311(12) 0.0475(13) 0.0604(15) -0.0311(11) -0.0062(10) -0.0054(10)
O44 0.0383(12) 0.0292(10) 0.0308(11) -0.0121(8) -0.0088(8) -0.0097(8)
P5 0.0331(4) 0.0231(3) 0.0294(4) -0.0063(3) -0.0121(3) -0.0061(3)
O51 0.0289(11) 0.0348(11) 0.0353(11) -0.0066(9) -0.0083(8) -0.0032(9)
O52 0.0468(13) 0.0316(11) 0.0465(13) -0.0168(9) -0.0262(10) 0.0022(9)
O53 0.0659(16) 0.0401(12) 0.0407(13) 0.0031(10) -0.0248(11) -0.0302(11)
O54 0.0393(13) 0.0324(11) 0.0343(12) -0.0072(9) -0.0078(9) 0.0004(9)
O1W 0.0388(18) 0.045(2) 0.066(3) -0.031(2) -0.0078(16) 0.0010(14)
O1WA 0.0388(18) 0.045(2) 0.066(3) -0.031(2) -0.0078(16) 0.0010(14)
O2W 0.0329(11) 0.0316(10) 0.0271(10) -0.0087(8) -0.0069(8) -0.0007(8)

loop_
_atom_type_symbol
_atom_type_description
_atom_type_scat_dispersion_real
_atom_type_scat_dispersion_imag
_atom_type_scat_source
C C 0.0181 0.0091 'International Tables Vol C Tables 4.2.6.8 and 6.1.1.4'
H H 0.0000 0.0000 'International Tables Vol C Tables 4.2.6.8 and 6.1.1.4'
N N 0.0311 0.0180 'International Tables Vol C Tables 4.2.6.8 and 6.1.1.4'
O O 0.0492 0.0322 'International Tables Vol C Tables 4.2.6.8 and 6.1.1.4'
P P 0.2955 0.4335 'International Tables Vol C Tables 4.2.6.8 and 6.1.1.4'

loop_
_geom_angle_atom_site_label_1
_geom_angle_atom_site_label_2
_geom_angle_atom_site_label_3
_geom_angle
_geom_angle_site_symmetry_1
_geom_angle_site_symmetry_3
_geom_angle_publ_flag
C46 N1 C2 112.4(2) . . ?
C46 N1 C45 111.2(2) . . ?
C2 N1 C45 112.3(2) . . ?
C46 N1 H1 106.9 . . ?
C2 N1 H1 106.9 . . ?
C45 N1 H1 106.9 . . ?
N1 C2 C3 111.4(3) . . ?
N1 C2 H2A 109.3 . . ?
C3 C2 H2A 109.3 . . ?
N1 C2 H2B 109.3 . . ?
C3 C2 H2B 109.3 . . ?
H2A C2 H2B 108.0 . . ?
N4 C3 C2 111.6(2) . . ?
N4 C3 H3A 109.3 . . ?
C2 C3 H3A 109.3 . . ?
N4 C3 H3B 109.3 . . ?
C2 C3 H3B 109.3 . . ?
H3A C3 H3B 108.0 . . ?
C5 N4 C3 123.4(3) . . ?
C5 N4 H4 118.3 . . ?
C3 N4 H4 118.3 . . ?
O1 C5 N4 124.0(3) . . ?
O1 C5 C6 121.2(3) . . ?
N4 C5 C6 114.7(2) . . ?
N7 C6 C8 123.0(3) . . ?
N7 C6 C5 117.1(3) . . ?
C8 C6 C5 119.9(3) . . ?
C6 N7 C11 117.7(2) . . ?
C9 C8 C6 118.6(3) . . ?
C9 C8 H8 120.7 . . ?
C6 C8 H8 120.7 . . ?
C10 C9 C8 119.0(3) . . ?
C10 C9 H9 120.5 . . ?
C8 C9 H9 120.5 . . ?
C11 C10 C9 118.3(3) . . ?
C11 C10 H10 120.9 . . ?
C9 C10 H10 120.9 . . ?
N7 C11 C10 123.5(3) . . ?
N7 C11 C12 116.8(2) . . ?
C10 C11 C12 119.7(3) . . ?
O2 C12 N13 123.8(3) . . ?
O2 C12 C11 120.0(3) . . ?
N13 C12 C11 116.2(2) . . ?
C12 N13 C14 123.1(2) . . ?
C12 N13 H13 118.4 . . ?
C14 N13 H13 118.4 . . ?
N13 C14 C15 112.8(2) . . ?
N13 C14 H14A 109.0 . . ?
C15 C14 H14A 109.0 . . ?
N13 C14 H14B 109.0 . . ?
C15 C14 H14B 109.0 . . ?
H14A C14 H14B 107.8 . . ?
N16 C15 C14 110.8(2) . . ?
N16 C15 H15A 109.5 . . ?
C14 C15 H15A 109.5 . . ?
N16 C15 H15B 109.5 . . ?
C14 C15 H15B 109.5 . . ?
H15A C15 H15B 108.1 . . ?
C47 N16 C17 111.8(2) . . ?
C47 N16 C15 110.2(2) . . ?
C17 N16 C15 109.8(2) . . ?
C47 N16 H16 108.3 . . ?
C17 N16 H16 108.3 . . ?
C15 N16 H16 108.3 . . ?
N16 C17 C18 114.1(2) . . ?
N16 C17 H17A 108.7 . . ?
C18 C17 H17A 108.7 . . ?
N16 C17 H17B 108.7 . . ?
C18 C17 H17B 108.7 . . ?
H17A C17 H17B 107.6 . . ?
N19 C18 C17 113.4(2) . . ?
N19 C18 H18A 108.9 . . ?
C17 C18 H18A 108.9 . . ?
N19 C18 H18B 108.9 . . ?
C17 C18 H18B 108.9 . . ?
H18A C18 H18B 107.7 . . ?
C20 N19 C18 121.3(2) . . ?
C20 N19 H19 119.3 . . ?
C18 N19 H19 119.3 . . ?
O3 C20 N19 122.4(3) . . ?
O3 C20 C21 121.3(3) . . ?
N19 C20 C21 116.2(2) . . ?
N22 C21 C23 123.4(3) . . ?
N22 C21 C20 116.9(2) . . ?
C23 C21 C20 119.6(2) . . ?
C26 N22 C21 117.7(2) . . ?
C21 C23 C24 118.0(3) . . ?
C21 C23 H23 121.0 . . ?
C24 C23 H23 121.0 . . ?
C25 C24 C23 119.0(3) . . ?
C25 C24 H24 120.5 . . ?
C23 C24 H24 120.5 . . ?
C24 C25 C26 118.7(3) . . ?
C24 C25 H25 120.6 . . ?
C26 C25 H25 120.6 . . ?
N22 C26 C25 122.8(3) . . ?
N22 C26 C27 117.2(2) . . ?
C25 C26 C27 120.0(3) . . ?
O4 C27 N28 123.8(3) . . ?
O4 C27 C26 120.5(3) . . ?
N28 C27 C26 115.7(2) . . ?
C27 N28 C29 122.8(2) . . ?
C27 N28 H28 118.6 . . ?
C29 N28 H28 118.6 . . ?
N28 C29 C30 113.2(2) . . ?
N28 C29 H29A 108.9 . . ?
C30 C29 H29A 108.9 . . ?
N28 C29 H29B 108.9 . . ?
C30 C29 H29B 108.9 . . ?
H29A C29 H29B 107.8 . . ?
N31 C30 C29 113.4(2) . . ?
N31 C30 H30A 108.9 . . ?
C29 C30 H30A 108.9 . . ?
N31 C30 H30B 108.9 . . ?
C29 C30 H30B 108.9 . . ?
H30A C30 H30B 107.7 . . ?
C48 N31 C30 112.4(2) . . ?
C48 N31 C32 111.1(2) . . ?
C30 N31 C32 110.8(2) . . ?
C48 N31 H31A 107.4 . . ?
C30 N31 H31A 107.4 . . ?
C32 N31 H31A 107.4 . . ?
N31 C32 C33 112.7(2) . . ?
N31 C32 H32A 109.1 . . ?
C33 C32 H32A 109.1 . . ?
N31 C32 H32B 109.1 . . ?
C33 C32 H32B 109.1 . . ?
H32A C32 H32B 107.8 . . ?
N34 C33 C32 113.1(2) . . ?
N34 C33 H33A 109.0 . . ?
C32 C33 H33A 109.0 . . ?
N34 C33 H33B 109.0 . . ?
C32 C33 H33B 109.0 . . ?
H33A C33 H33B 107.8 . . ?
C35 N34 C33 122.4(2) . . ?
C35 N34 H34 118.8 . . ?
C33 N34 H34 118.8 . . ?
O5 C35 N34 123.9(2) . . ?
O5 C35 C36 119.3(2) . . ?
N34 C35 C36 116.8(2) . . ?
N37 C36 C38 123.9(2) . . ?
N37 C36 C35 116.5(2) . . ?
C38 C36 C35 119.5(2) . . ?
C36 N37 C41 116.8(2) . . ?
C39 C38 C36 118.5(3) . . ?
C39 C38 H38 120.7 . . ?
C36 C38 H38 120.7 . . ?
C38 C39 C40 118.3(3) . . ?
C38 C39 H39 120.8 . . ?
C40 C39 H39 120.8 . . ?
C41 C40 C39 118.8(3) . . ?
C41 C40 H40 120.6 . . ?
C39 C40 H40 120.6 . . ?
N37 C41 C40 123.5(2) . . ?
N37 C41 C42 116.7(2) . . ?
C40 C41 C42 119.8(2) . . ?
O6 C42 N43 123.9(2) . . ?
O6 C42 C41 119.8(2) . . ?
N43 C42 C41 116.3(2) . . ?
C42 N43 C44 122.2(2) . . ?
C42 N43 H43 118.9 . . ?
C44 N43 H43 118.9 . . ?
N43 C44 C45 114.4(2) . . ?
N43 C44 H44A 108.7 . . ?
C45 C44 H44A 108.7 . . ?
N43 C44 H44B 108.7 . . ?
C45 C44 H44B 108.7 . . ?
H44A C44 H44B 107.6 . . ?
N1 C45 C44 112.6(2) . . ?
N1 C45 H45A 109.1 . . ?
C44 C45 H45A 109.1 . . ?
N1 C45 H45B 109.1 . . ?
C44 C45 H45B 109.1 . . ?
H45A C45 H45B 107.8 . . ?
N1 C46 H46A 109.5 . . ?
N1 C46 H46B 109.5 . . ?
H46A C46 H46B 109.5 . . ?
N1 C46 H46C 109.5 . . ?
H46A C46 H46C 109.5 . . ?
H46B C46 H46C 109.5 . . ?
N16 C47 H47A 109.5 . . ?
N16 C47 H47B 109.5 . . ?
H47A C47 H47B 109.5 . . ?
N16 C47 H47C 109.5 . . ?
H47A C47 H47C 109.5 . . ?
H47B C47 H47C 109.5 . . ?
N31 C48 H48A 109.5 . . ?
N31 C48 H48B 109.5 . . ?
H48A C48 H48B 109.5 . . ?
N31 C48 H48C 109.5 . . ?
H48A C48 H48C 109.5 . . ?
H48B C48 H48C 109.5 . . ?
O13 P1 O14 112.28(12) . . ?
O13 P1 O12 111.16(11) . . ?
O14 P1 O12 111.64(11) . . ?
O13 P1 O11 109.89(12) . . ?
O14 P1 O11 103.40(11) . . ?
O12 P1 O11 108.12(11) . . ?
P1 O11 H11 114.5 . . ?
O24 P2 O23 113.52(12) . . ?
O24 P2 O22 111.77(12) . . ?
O23 P2 O22 109.40(11) . . ?
O24 P2 O21 113.18(12) . . ?
O23 P2 O21 106.67(11) . . ?
O22 P2 O21 101.53(11) . . ?
P2 O21 H21 110.0 . . ?
P2 O22 H22A 114.9 . . ?
O34 P3 O33 114.46(14) . . ?
O34 P3 O31 110.84(14) . . ?
O33 P3 O31 106.33(15) . . ?
O34 P3 O32 108.08(14) . . ?
O33 P3 O32 108.67(18) . . ?
O31 P3 O32 108.30(13) . . ?
P3 O31 H31 116.8 . . ?
P3 O32 H32 115.1 . . ?
P3 O33 H33 114.1 . . ?
O44 P4 O42 113.06(11) . . ?
O44 P4 O43 108.26(12) . . ?
O42 P4 O43 110.92(13) . . ?
O44 P4 O41 111.90(12) . . ?
O42 P4 O41 104.84(12) . . ?
O43 P4 O41 107.72(13) . . ?
P4 O41 H41 120.7 . . ?
P4 O42 H42 119.4 . . ?
P4 O43 H43A 110.8 . . ?
O54 P5 O52 111.72(13) . . ?
O54 P5 O53 113.85(13) . . ?
O52 P5 O53 103.35(12) . . ?
O54 P5 O51 111.92(12) . . ?
O52 P5 O51 109.61(11) . . ?
O53 P5 O51 105.88(13) . . ?
P5 O51 H51 110.3 . . ?
P5 O52 H52 116.7 . . ?
P5 O53 H53 115.6 . . ?
H1W1 O1W H1W2 108.0 . . ?
H1W1 O1WA H1W2 104.3 . . ?
H2W1 O2W H2W2 109.1 . . ?

loop_
_geom_bond_atom_site_label_1
_geom_bond_atom_site_label_2
_geom_bond_distance
_geom_bond_site_symmetry_2
_geom_bond_publ_flag
O1 C5 1.236(4) . ?
O2 C12 1.244(3) . ?
O3 C20 1.240(3) . ?
O4 C27 1.233(3) . ?
O5 C35 1.245(3) . ?
O6 C42 1.238(3) . ?
N1 C46 1.491(4) . ?
N1 C2 1.495(4) . ?
N1 C45 1.513(4) . ?
N1 H1 1.0000 . ?
C2 C3 1.526(4) . ?
C2 H2A 0.9900 . ?
C2 H2B 0.9900 . ?
C3 N4 1.461(4) . ?
C3 H3A 0.9900 . ?
C3 H3B 0.9900 . ?
N4 C5 1.341(4) . ?
N4 H4 0.8800 . ?
C5 C6 1.506(4) . ?
C6 N7 1.332(4) . ?
C6 C8 1.388(4) . ?
N7 C11 1.341(4) . ?
C8 C9 1.388(4) . ?
C8 H8 0.9500 . ?
C9 C10 1.384(4) . ?
C9 H9 0.9500 . ?
C10 C11 1.381(4) . ?
C10 H10 0.9500 . ?
C11 C12 1.505(4) . ?
C12 N13 1.336(4) . ?
N13 C14 1.456(4) . ?
N13 H13 0.8800 . ?
C14 C15 1.536(4) . ?
C14 H14A 0.9900 . ?
C14 H14B 0.9900 . ?
C15 N16 1.509(3) . ?
C15 H15A 0.9900 . ?
C15 H15B 0.9900 . ?
N16 C47 1.490(4) . ?
N16 C17 1.495(3) . ?
N16 H16 1.0000 . ?
C17 C18 1.508(4) . ?
C17 H17A 0.9900 . ?
C17 H17B 0.9900 . ?
C18 N19 1.453(4) . ?
C18 H18A 0.9900 . ?
C18 H18B 0.9900 . ?
N19 C20 1.325(4) . ?
N19 H19 0.8800 . ?
C20 C21 1.496(4) . ?
C21 N22 1.340(3) . ?
C21 C23 1.390(4) . ?
N22 C26 1.336(4) . ?
C23 C24 1.390(4) . ?
C23 H23 0.9500 . ?
C24 C25 1.384(4) . ?
C24 H24 0.9500 . ?
C25 C26 1.389(4) . ?
C25 H25 0.9500 . ?
C26 C27 1.509(4) . ?
C27 N28 1.332(4) . ?
N28 C29 1.457(3) . ?
N28 H28 0.8800 . ?
C29 C30 1.522(4) . ?
C29 H29A 0.9900 . ?
C29 H29B 0.9900 . ?
C30 N31 1.497(4) . ?
C30 H30A 0.9900 . ?
C30 H30B 0.9900 . ?
N31 C48 1.490(4) . ?
N31 C32 1.509(3) . ?
N31 H31A 1.0000 . ?
C32 C33 1.518(4) . ?
C32 H32A 0.9900 . ?
C32 H32B 0.9900 . ?
C33 N34 1.459(3) . ?
C33 H33A 0.9900 . ?
C33 H33B 0.9900 . ?
N34 C35 1.324(4) . ?
N34 H34 0.8800 . ?
C35 C36 1.498(4) . ?
C36 N37 1.336(3) . ?
C36 C38 1.387(4) . ?
N37 C41 1.336(3) . ?
C38 C39 1.379(4) . ?
C38 H38 0.9500 . ?
C39 C40 1.391(4) . ?
C39 H39 0.9500 . ?
C40 C41 1.383(4) . ?
C40 H40 0.9500 . ?
C41 C42 1.504(4) . ?
C42 N43 1.328(4) . ?
N43 C44 1.461(3) . ?
N43 H43 0.8800 . ?
C44 C45 1.516(4) . ?
C44 H44A 0.9900 . ?
C44 H44B 0.9900 . ?
C45 H45A 0.9900 . ?
C45 H45B 0.9900 . ?
C46 H46A 0.9800 . ?
C46 H46B 0.9800 . ?
C46 H46C 0.9800 . ?
C47 H47A 0.9800 . ?
C47 H47B 0.9800 . ?
C47 H47C 0.9800 . ?
C48 H48A 0.9800 . ?
C48 H48B 0.9800 . ?
C48 H48C 0.9800 . ?
P1 O13 1.513(2) . ?
P1 O14 1.5292(19) . ?
P1 O12 1.5297(19) . ?
P1 O11 1.584(2) . ?
O11 H11 0.8489 . ?
P2 O24 1.487(2) . ?
P2 O23 1.525(2) . ?
P2 O22 1.569(2) . ?
P2 O21 1.5708(19) . ?
O21 H21 0.8493 . ?
O22 H22A 0.8513 . ?
P3 O34 1.490(2) . ?
P3 O33 1.532(2) . ?
P3 O31 1.533(2) . ?
P3 O32 1.554(3) . ?
O31 H31 0.8530 . ?
O32 H32 0.8513 . ?
O33 H33 0.8476 . ?
P4 O44 1.4932(19) . ?
P4 O42 1.523(2) . ?
P4 O43 1.553(2) . ?
P4 O41 1.558(2) . ?
O41 H41 0.8461 . ?
O42 H42 0.8523 . ?
O43 H43A 0.8456 . ?
P5 O54 1.483(2) . ?
P5 O52 1.539(2) . ?
P5 O53 1.547(2) . ?
P5 O51 1.561(2) . ?
O51 H51 0.8473 . ?
O52 H52 0.8523 . ?
O53 H53 0.8457 . ?
O1W H1W1 0.8499 . ?
O1W H1W2 0.8489 . ?
O1WA H1W1 0.8727 . ?
O1WA H1W2 0.8669 . ?
O2W H2W1 0.8596 . ?
O2W H2W2 0.8449 . ?

loop_
_geom_hbond_atom_site_label_D
_geom_hbond_atom_site_label_H
_geom_hbond_atom_site_label_A
_geom_hbond_distance_DH
_geom_hbond_distance_HA
_geom_hbond_distance_DA
_geom_hbond_angle_DHA
_geom_hbond_site_symmetry_A
_geom_hbond_publ_flag
N1 H1 O6 1.00 1.78 2.711(3) 153.8 . yes
C2 H2A O52 0.99 2.52 3.349(3) 141.5 2_646 yes
N4 H4 O21 0.88 2.26 3.075(3) 154.8 . yes
N13 H13 O21 0.88 2.13 2.930(3) 150.6 . yes
C14 H14B O33 0.99 2.55 3.242(4) 127.1 . yes
C15 H15B O1 0.99 2.53 3.439(4) 152.0 2_656 yes
N16 H16 O2 1.00 1.81 2.688(3) 144.7 . yes
C17 H17A O23 0.99 2.58 3.155(3) 116.7 2_556 yes
N19 H19 O13 0.88 2.14 2.950(3) 152.8 . yes
N28 H28 O13 0.88 2.23 3.064(3) 157.3 . yes
C29 H29B O41 0.99 2.52 3.220(3) 127.4 2 yes
C30 H30A O31 0.99 2.55 3.394(4) 143.6 . yes
N31 H31A O5 1.00 1.73 2.669(3) 153.9 . yes
C32 H32A O34 0.99 2.48 3.384(4) 151.7 2 yes
C33 H33A O42 0.99 2.50 3.433(3) 157.1 . yes
N34 H34 O44 0.88 2.16 3.009(3) 160.8 . yes
N43 H43 O44 0.88 2.08 2.909(3) 157.6 . yes
C46 H46A O4 0.98 2.39 3.168(4) 135.8 2_655 yes
C46 H46B O1 0.98 2.58 3.373(4) 138.0 . yes
C48 H48C O4 0.98 2.55 3.232(4) 126.5 . yes
O11 H11 O23 0.85 1.80 2.648(3) 175.5 2_556 yes
O21 H21 O12 0.85 1.66 2.510(3) 174.6 2_556 yes
O22 H22A O2W 0.85 1.82 2.659(3) 166.5 . yes
O31 H31 O13 0.85 1.69 2.532(3) 166.7 . yes
O32 H32 O12 0.85 1.71 2.558(3) 177.8 . yes
O33 H33 O24 0.85 1.70 2.519(3) 162.5 . yes
O41 H41 O54 0.85 1.77 2.612(3) 178.8 . yes
O42 H42 O14 0.85 1.59 2.438(3) 175.5 2 yes
O43 H43A O1W^a 0.85 1.80 2.621(4) 162.6 2_645 yes
O43 H43A O1WA^b 0.85 1.81 2.650(14) 171.3 2_645 yes
O51 H51 O2W 0.85 1.74 2.571(3) 167.2 . yes
O52 H52 O23 0.85 1.63 2.470(3) 170.8 . yes
O53 H53 O3 0.85 1.77 2.611(3) 175.5 1_545 yes
O1W^a H1W1 O54 0.85 1.95 2.749(4) 156.7 . yes
O1WA^b H1W1 O54 0.87 1.95 2.718(11) 146.4 . yes
O1W^a H1W2 O14 0.85 1.95 2.761(4) 159.7 1_645 yes
O1WA^b H1W2 O14 0.87 1.95 2.654(11) 137.5 1_645 yes
O2W H2W1 O34 0.86 1.72 2.571(3) 172.5 . yes
O2W H2W2 O44 0.84 1.81 2.656(3) 175.4 . yes

loop_
_geom_torsion_atom_site_label_1
_geom_torsion_atom_site_label_2
_geom_torsion_atom_site_label_3
_geom_torsion_atom_site_label_4
_geom_torsion
_geom_torsion_site_symmetry_1
_geom_torsion_site_symmetry_2
_geom_torsion_site_symmetry_3
_geom_torsion_site_symmetry_4
_geom_torsion_publ_flag
C46 N1 C2 C3 69.1(3) . . . . ?
C45 N1 C2 C3 -164.7(2) . . . . ?
N1 C2 C3 N4 56.0(3) . . . . ?
C2 C3 N4 C5 -110.4(3) . . . . ?
C3 N4 C5 O1 4.6(5) . . . . ?
C3 N4 C5 C6 -176.0(2) . . . . ?
O1 C5 C6 N7 179.0(3) . . . . ?
N4 C5 C6 N7 -0.4(4) . . . . ?
O1 C5 C6 C8 -0.9(4) . . . . ?
N4 C5 C6 C8 179.7(3) . . . . ?
C8 C6 N7 C11 0.8(4) . . . . ?
C5 C6 N7 C11 -179.1(2) . . . . ?
N7 C6 C8 C9 -0.7(4) . . . . ?
C5 C6 C8 C9 179.2(2) . . . . ?
C6 C8 C9 C10 -0.2(4) . . . . ?
C8 C9 C10 C11 0.9(4) . . . . ?
C6 N7 C11 C10 0.0(4) . . . . ?
C6 N7 C11 C12 -179.9(2) . . . . ?
C9 C10 C11 N7 -0.9(4) . . . . ?
C9 C10 C11 C12 179.1(3) . . . . ?
N7 C11 C12 O2 -175.3(2) . . . . ?
C10 C11 C12 O2 4.7(4) . . . . ?
N7 C11 C12 N13 7.0(4) . . . . ?
C10 C11 C12 N13 -172.9(3) . . . . ?
O2 C12 N13 C14 0.0(4) . . . . ?
C11 C12 N13 C14 177.5(3) . . . . ?
C12 N13 C14 C15 -60.8(4) . . . . ?
N13 C14 C15 N16 89.9(3) . . . . ?
C14 C15 N16 C47 -154.6(2) . . . . ?
C14 C15 N16 C17 81.8(3) . . . . ?
C47 N16 C17 C18 73.6(3) . . . . ?
C15 N16 C17 C18 -163.7(2) . . . . ?
N16 C17 C18 N19 69.3(3) . . . . ?
C17 C18 N19 C20 -102.2(3) . . . . ?
C18 N19 C20 O3 10.1(4) . . . . ?
C18 N19 C20 C21 -166.3(2) . . . . ?
O3 C20 C21 N22 -168.9(2) . . . . ?
N19 C20 C21 N22 7.5(4) . . . . ?
O3 C20 C21 C23 6.7(4) . . . . ?
N19 C20 C21 C23 -176.9(2) . . . . ?
C23 C21 N22 C26 -4.1(4) . . . . ?
C20 C21 N22 C26 171.3(2) . . . . ?
N22 C21 C23 C24 5.5(4) . . . . ?
C20 C21 C23 C24 -169.8(2) . . . . ?
C21 C23 C24 C25 -1.3(4) . . . . ?
C23 C24 C25 C26 -3.8(4) . . . . ?
C21 N22 C26 C25 -1.4(4) . . . . ?
C21 N22 C26 C27 179.5(2) . . . . ?
C24 C25 C26 N22 5.3(4) . . . . ?
C24 C25 C26 C27 -175.6(2) . . . . ?
N22 C26 C27 O4 179.1(2) . . . . ?
C25 C26 C27 O4 0.0(4) . . . . ?
N22 C26 C27 N28 -2.2(3) . . . . ?
C25 C26 C27 N28 178.7(2) . . . . ?
O4 C27 N28 C29 -2.3(4) . . . . ?
C26 C27 N28 C29 179.1(2) . . . . ?
C27 N28 C29 C30 96.6(3) . . . . ?
N28 C29 C30 N31 -63.0(3) . . . . ?
C29 C30 N31 C48 -69.3(3) . . . . ?
C29 C30 N31 C32 165.7(2) . . . . ?
C48 N31 C32 C33 75.9(3) . . . . ?
C30 N31 C32 C33 -158.4(2) . . . . ?
N31 C32 C33 N34 84.4(3) . . . . ?
C32 C33 N34 C35 -67.0(4) . . . . ?
C33 N34 C35 O5 4.3(5) . . . . ?
C33 N34 C35 C36 -174.2(3) . . . . ?
O5 C35 C36 N37 -174.1(3) . . . . ?
N34 C35 C36 N37 4.5(4) . . . . ?
O5 C35 C36 C38 2.0(4) . . . . ?
N34 C35 C36 C38 -179.5(3) . . . . ?
C38 C36 N37 C41 -2.0(4) . . . . ?
C35 C36 N37 C41 173.9(2) . . . . ?
N37 C36 C38 C39 3.4(5) . . . . ?
C35 C36 C38 C39 -172.3(3) . . . . ?
C36 C38 C39 C40 -1.3(5) . . . . ?
C38 C39 C40 C41 -2.0(4) . . . . ?
C36 N37 C41 C40 -1.6(4) . . . . ?
C36 N37 C41 C42 179.0(2) . . . . ?
C39 C40 C41 N37 3.6(4) . . . . ?
C39 C40 C41 C42 -177.1(3) . . . . ?
N37 C41 C42 O6 -179.8(3) . . . . ?
C40 C41 C42 O6 0.8(4) . . . . ?
N37 C41 C42 N43 0.3(4) . . . . ?
C40 C41 C42 N43 -179.0(3) . . . . ?
O6 C42 N43 C44 -9.3(4) . . . . ?
C41 C42 N43 C44 170.6(3) . . . . ?
C42 N43 C44 C45 75.9(3) . . . . ?
C46 N1 C45 C44 -78.0(3) . . . . ?
C2 N1 C45 C44 155.2(2) . . . . ?
N43 C44 C45 N1 -74.6(3) . . . . ?
